data_4074764
loop_
_publ_author_name
'Reger, Daniel L.'
'Watson, Russell P.'
'Smith, Mark D.'
'Pellechia, Perry J.'

_publ_section_title
;
 Controlling the Addition of Metal Centers to a Bis(pyrazolyl)methane
 Starburst Ligand:&#x00A0; Direct Routes to Mono-, Bi-, and Trimetallic
 Rhenium(I) Complexes
;
_journal_issue 3
_journal_name_full Organometallics
_journal_page_first 743
_journal_paper_doi 10.1021/om0508684
_journal_volume 25
_journal_year 2006
_chemical_formula_moiety 'C30 H24 Br N12 O3 Re'
_chemical_formula_sum 'C30 H24 Br N12 O3 Re'
_chemical_formula_weight 866.72
_chemical_name_systematic
; 
 ? 
;
_space_group_IT_number 14
_symmetry_cell_setting monoclinic
_symmetry_space_group_name_Hall '-P 2yn'
_symmetry_space_group_name_H-M 'P 1 21/n 1'
_atom_sites_solution_hydrogens geom
_atom_sites_solution_primary direct
_atom_sites_solution_secondary difmap
_audit_creation_method SHELXL-97
_cell_angle_alpha 90.00
_cell_angle_beta 92.7780(10)
_cell_angle_gamma 90.00
_cell_formula_units_Z 4
_cell_length_a 15.0739(9)
_cell_length_b 11.7336(7)
_cell_length_c 18.0498(11)
_cell_measurement_reflns_used 7707
_cell_measurement_temperature 150(1)
_cell_measurement_theta_max 26.413
_cell_measurement_theta_min 2.504
_cell_volume 3188.7(3)
_computing_cell_refinement 'SAINT+ NT V6.22 (Bruker, 2001)'
_computing_data_collection 'SMART NT V5.625 (Bruker, 1998)'
_computing_data_reduction 'SAINT+ NT V6.22'
_computing_molecular_graphics 'SHELXTL V6.1 (Sheldrick, 2000)'
_computing_publication_material 'SHELXTL V6.1'
_computing_structure_refinement 'SHELXL-97 (Sheldrick, 1997)'
_computing_structure_solution 'SHELXS-97 (Sheldrick, 1990)'
_diffrn_ambient_temperature 150(1)
_diffrn_measured_fraction_theta_full 0.998
_diffrn_measured_fraction_theta_max 0.998
_diffrn_measurement_device_type 'Bruker SMART APEX CCD diffractometer'
_diffrn_measurement_method 'omega scans'
_diffrn_radiation_monochromator graphite
_diffrn_radiation_source 'fine-focus sealed tube'
_diffrn_radiation_type MoK\a
_diffrn_radiation_wavelength 0.71073
_diffrn_reflns_av_R_equivalents 0.0458
_diffrn_reflns_av_sigmaI/netI 0.0320
_diffrn_reflns_limit_h_max 18
_diffrn_reflns_limit_h_min -18
_diffrn_reflns_limit_k_max 14
_diffrn_reflns_limit_k_min -14
_diffrn_reflns_limit_l_max 22
_diffrn_reflns_limit_l_min -22
_diffrn_reflns_number 35370
_diffrn_reflns_theta_full 26.42
_diffrn_reflns_theta_max 26.42
_diffrn_reflns_theta_min 1.72
_diffrn_standards_decay_% none
_exptl_absorpt_coefficient_mu 5.117
_exptl_absorpt_correction_T_max 1.0000
_exptl_absorpt_correction_T_min 0.5829
_exptl_absorpt_correction_type multi-scan
_exptl_absorpt_process_details '(SADABS, Bruker, 2001)'
_exptl_crystal_colour colorless
_exptl_crystal_density_diffrn 1.805
_exptl_crystal_density_method 'not measured'
_exptl_crystal_description plate
_exptl_crystal_F_000 1688
_exptl_crystal_size_max 0.44
_exptl_crystal_size_mid 0.26
_exptl_crystal_size_min 0.04
_refine_diff_density_max 1.036
_refine_diff_density_min -0.536
_refine_diff_density_rms 0.110
_refine_ls_extinction_method none
_refine_ls_goodness_of_fit_ref 1.058
_refine_ls_hydrogen_treatment constr
_refine_ls_matrix_type full
_refine_ls_number_parameters 424
_refine_ls_number_reflns 6536
_refine_ls_number_restraints 0
_refine_ls_restrained_S_all 1.058
_refine_ls_R_factor_all 0.0286
_refine_ls_R_factor_gt 0.0253
_refine_ls_shift/su_max 0.002
_refine_ls_shift/su_mean 0.000
_refine_ls_structure_factor_coef Fsqd
_refine_ls_weighting_details 'calc w=1/[\s^2^(Fo^2^)+(0.0353P)^2^+1.1340P] where P=(Fo^2^+2Fc^2^)/3'
_refine_ls_weighting_scheme calc
_refine_ls_wR_factor_gt 0.0625
_refine_ls_wR_factor_ref 0.0645
_reflns_number_gt 5946
_reflns_number_total 6536
_reflns_threshold_expression >2sigma(I)
_cod_data_source_file om0508684si20051007_114323.cif
_cod_data_source_block 1rw0418s
_cod_depositor_comments
;
The following automatic conversions were performed:

'_symmetry_cell_setting' value 'Monoclinic' changed to 'monoclinic'
according to /home/saulius/struct/CIF-dictionaries/cif_core.dic
dictionary named 'cif_core.dic' version 2.4.1 from 2010-06-29.

Automatic conversion script
Id: cif_fix_values 1715 2011-07-08 13:25:40Z adriana 
;
_cod_original_sg_symbol_H-M 'P 21/n'
_cod_database_code 4074764

loop_
_symmetry_equiv_pos_as_xyz
'x, y, z'
'-x+1/2, y+1/2, -z+1/2'
'-x, -y, -z'
'x-1/2, -y-1/2, z-1/2'

loop_
_atom_site_label
_atom_site_type_symbol
_atom_site_fract_x
_atom_site_fract_y
_atom_site_fract_z
_atom_site_U_iso_or_equiv
_atom_site_adp_type
_atom_site_occupancy
_atom_site_symmetry_multiplicity
_atom_site_calc_flag
_atom_site_refinement_flags
Re1 Re 0.828645(8) 0.512411(10) 0.135964(6) 0.01897(5) Uani 1 1 d .
Br1 Br 0.92212(2) 0.32452(3) 0.118320(18) 0.02831(8) Uani 1 1 d .
C1 C 0.6620(2) 0.4772(2) -0.00149(17) 0.0188(6) Uani 1 1 d .
H1 H 0.6217 0.4509 -0.0437 0.023 Uiso 1 1 calc R
C2 C 0.6478(2) 0.9072(2) -0.00782(16) 0.0222(6) Uani 1 1 d .
H2 H 0.6118 0.9687 0.0146 0.027 Uiso 1 1 calc R
C3 C 0.4908(2) 0.6932(2) 0.18610(16) 0.0218(6) Uani 1 1 d .
H3 H 0.5267 0.7423 0.2216 0.026 Uiso 1 1 calc R
C4 C 0.62508(18) 0.5895(2) 0.02675(15) 0.0176(6) Uani 1 1 d .
C5 C 0.64762(19) 0.6911(2) -0.00638(15) 0.0182(6) Uani 1 1 d .
H5 H 0.6839 0.6910 -0.0480 0.022 Uiso 1 1 calc R
C6 C 0.61657(19) 0.7939(2) 0.02189(16) 0.0193(6) Uani 1 1 d .
C7 C 0.56220(18) 0.7934(2) 0.08166(15) 0.0188(6) Uani 1 1 d .
H7 H 0.5406 0.8632 0.1005 0.023 Uiso 1 1 calc R
C8 C 0.53917(18) 0.6905(2) 0.11420(15) 0.0191(6) Uani 1 1 d .
C9 C 0.57051(18) 0.5891(2) 0.08688(15) 0.0186(6) Uani 1 1 d .
H9 H 0.5549 0.5189 0.1091 0.022 Uiso 1 1 calc R
C11 C 0.7698(2) 0.4976(2) -0.10176(19) 0.0230(7) Uani 1 1 d .
H11 H 0.7311 0.4802 -0.1433 0.028 Uiso 1 1 calc R
C12 C 0.8562(2) 0.5330(3) -0.10370(18) 0.0264(7) Uani 1 1 d .
H12 H 0.8895 0.5443 -0.1464 0.032 Uiso 1 1 calc R
C13 C 0.8850(2) 0.5489(3) -0.02983(17) 0.0248(6) Uani 1 1 d .
H13 H 0.9429 0.5736 -0.0141 0.030 Uiso 1 1 calc R
C21 C 0.60626(19) 0.3017(2) 0.05927(16) 0.0218(6) Uani 1 1 d .
H21 H 0.5628 0.2797 0.0221 0.026 Uiso 1 1 calc R
C22 C 0.6215(2) 0.2503(3) 0.12620(18) 0.0275(7) Uani 1 1 d .
H22 H 0.5922 0.1855 0.1450 0.033 Uiso 1 1 calc R
C23 C 0.6898(2) 0.3137(3) 0.16114(17) 0.0269(7) Uani 1 1 d .
H23 H 0.7151 0.2978 0.2092 0.032 Uiso 1 1 calc R
C31 C 0.7776(3) 1.0287(3) 0.03515(19) 0.0334(8) Uani 1 1 d .
H31 H 0.7465 1.0969 0.0456 0.040 Uiso 1 1 calc R
C32 C 0.8669(3) 1.0142(3) 0.0396(2) 0.0424(10) Uani 1 1 d .
H32 H 0.9110 1.0689 0.0539 0.051 Uiso 1 1 calc R
C33 C 0.8796(2) 0.9011(4) 0.0188(2) 0.0429(9) Uani 1 1 d .
H33 H 0.9363 0.8661 0.0169 0.051 Uiso 1 1 calc R
C41 C 0.6866(2) 0.8769(3) -0.14232(17) 0.0285(7) Uani 1 1 d .
H41 H 0.7438 0.8435 -0.1353 0.034 Uiso 1 1 calc R
C42 C 0.6410(2) 0.8951(3) -0.20878(18) 0.0304(7) Uani 1 1 d .
H42 H 0.6592 0.8773 -0.2571 0.036 Uiso 1 1 calc R
C43 C 0.5619(2) 0.9457(3) -0.18954(18) 0.0304(7) Uani 1 1 d .
H43 H 0.5166 0.9691 -0.2247 0.037 Uiso 1 1 calc R
C51 C 0.3569(3) 0.7876(3) 0.2328(2) 0.0377(8) Uani 1 1 d .
H51 H 0.3765 0.7954 0.2834 0.045 Uiso 1 1 calc R
C52 C 0.2762(3) 0.8183(3) 0.2019(2) 0.0441(10) Uani 1 1 d .
H52 H 0.2283 0.8523 0.2260 0.053 Uiso 1 1 calc R
C53 C 0.2791(2) 0.7895(3) 0.1279(2) 0.0378(8) Uani 1 1 d .
H53 H 0.2315 0.8019 0.0924 0.045 Uiso 1 1 calc R
C61 C 0.5403(3) 0.5397(3) 0.2748(2) 0.0380(9) Uani 1 1 d .
H61 H 0.5846 0.5812 0.3027 0.046 Uiso 1 1 calc R
C62 C 0.5204(3) 0.4272(3) 0.2823(2) 0.0473(10) Uani 1 1 d .
H62 H 0.5468 0.3744 0.3166 0.057 Uiso 1 1 calc R
C63 C 0.4525(2) 0.4064(3) 0.2284(2) 0.0371(8) Uani 1 1 d .
H63 H 0.4252 0.3342 0.2202 0.044 Uiso 1 1 calc R
C71 C 0.8344(2) 0.4908(2) 0.2412(2) 0.0241(7) Uani 1 1 d .
C72 C 0.9329(2) 0.6056(3) 0.14212(17) 0.0256(7) Uani 1 1 d .
C73 C 0.7653(2) 0.6489(3) 0.15392(16) 0.0232(6) Uani 1 1 d .
N11 N 0.82083(17) 0.5250(2) 0.01561(15) 0.0199(5) Uani 1 1 d .
N12 N 0.75004(18) 0.49193(18) -0.02966(14) 0.0177(5) Uani 1 1 d .
N21 N 0.71501(16) 0.3992(2) 0.11874(13) 0.0214(5) Uani 1 1 d .
N22 N 0.66350(16) 0.3890(2) 0.05484(12) 0.0189(5) Uani 1 1 d .
N31 N 0.80316(18) 0.8476(2) 0.00178(17) 0.0360(7) Uani 1 1 d .
N32 N 0.74071(17) 0.9284(2) 0.01299(14) 0.0258(6) Uani 1 1 d .
N41 N 0.55654(18) 0.9576(2) -0.11673(15) 0.0282(6) Uani 1 1 d .
N42 N 0.63473(16) 0.9155(2) -0.08868(13) 0.0219(5) Uani 1 1 d .
N51 N 0.35676(18) 0.7421(2) 0.11196(15) 0.0293(6) Uani 1 1 d .
N52 N 0.40342(17) 0.7439(2) 0.17751(14) 0.0242(5) Uani 1 1 d .
N61 N 0.4307(2) 0.5000(2) 0.18976(17) 0.0280(6) Uani 1 1 d .
N62 N 0.48489(17) 0.5808(2) 0.22015(13) 0.0240(5) Uani 1 1 d .
O71 O 0.83708(19) 0.4805(2) 0.30482(14) 0.0371(6) Uani 1 1 d .
O72 O 0.99456(15) 0.6636(2) 0.14560(14) 0.0362(6) Uani 1 1 d .
O73 O 0.73299(16) 0.7333(2) 0.17069(13) 0.0364(6) Uani 1 1 d .

loop_
_atom_site_aniso_label
_atom_site_aniso_U_11
_atom_site_aniso_U_22
_atom_site_aniso_U_33
_atom_site_aniso_U_23
_atom_site_aniso_U_13
_atom_site_aniso_U_12
Re1 0.01856(8) 0.01912(7) 0.01883(8) 0.00099(4) -0.00313(5) -0.00057(4)
Br1 0.02413(16) 0.02288(16) 0.03787(18) 0.00413(13) 0.00098(13) 0.00329(12)
C1 0.0176(15) 0.0203(14) 0.0183(15) 0.0030(11) -0.0008(12) -0.0006(11)
C2 0.0246(16) 0.0192(14) 0.0227(15) 0.0016(12) -0.0003(12) 0.0003(12)
C3 0.0245(15) 0.0221(14) 0.0188(14) -0.0019(11) 0.0014(12) -0.0029(12)
C4 0.0161(14) 0.0204(14) 0.0161(13) -0.0010(11) -0.0038(11) 0.0006(11)
C5 0.0192(14) 0.0191(14) 0.0162(14) 0.0015(11) 0.0001(11) -0.0011(11)
C6 0.0185(14) 0.0181(14) 0.0208(14) 0.0023(11) -0.0037(11) -0.0006(11)
C7 0.0180(14) 0.0199(14) 0.0182(14) -0.0029(11) -0.0031(11) 0.0037(11)
C8 0.0155(14) 0.0243(15) 0.0175(14) -0.0008(11) -0.0010(11) -0.0003(11)
C9 0.0186(14) 0.0179(13) 0.0190(14) 0.0027(11) -0.0025(11) -0.0012(11)
C11 0.0271(18) 0.0223(15) 0.0197(16) 0.0013(11) 0.0011(13) 0.0032(12)
C12 0.0260(17) 0.0279(16) 0.0260(17) 0.0038(13) 0.0077(13) 0.0017(13)
C13 0.0212(16) 0.0247(15) 0.0287(17) 0.0048(13) 0.0017(13) -0.0007(13)
C21 0.0181(14) 0.0209(14) 0.0263(15) 0.0015(12) 0.0004(12) -0.0042(12)
C22 0.0276(17) 0.0236(16) 0.0313(17) 0.0075(13) 0.0001(13) -0.0041(13)
C23 0.0272(17) 0.0304(17) 0.0225(16) 0.0066(13) -0.0033(13) -0.0027(13)
C31 0.045(2) 0.0267(17) 0.0284(18) -0.0024(14) -0.0002(16) -0.0113(15)
C32 0.041(2) 0.047(2) 0.038(2) 0.0001(16) -0.0076(18) -0.0226(17)
C33 0.0267(18) 0.054(2) 0.047(2) 0.0071(19) -0.0066(16) -0.0060(17)
C41 0.0288(17) 0.0261(16) 0.0310(17) 0.0054(13) 0.0046(14) 0.0046(13)
C42 0.0379(19) 0.0293(17) 0.0243(16) 0.0048(13) 0.0051(14) -0.0008(14)
C43 0.0316(18) 0.0330(18) 0.0260(17) 0.0038(14) -0.0060(14) -0.0013(15)
C51 0.044(2) 0.0329(19) 0.038(2) -0.0111(15) 0.0182(16) -0.0037(16)
C52 0.037(2) 0.0306(19) 0.068(3) -0.0031(18) 0.0291(19) 0.0029(16)
C53 0.0235(17) 0.0303(18) 0.060(2) 0.0078(17) 0.0051(16) 0.0035(14)
C61 0.050(2) 0.0355(19) 0.0273(18) 0.0023(15) -0.0081(16) -0.0011(17)
C62 0.067(3) 0.037(2) 0.037(2) 0.0105(17) -0.0019(19) 0.006(2)
C63 0.044(2) 0.0266(17) 0.043(2) 0.0029(15) 0.0175(17) -0.0040(16)
C71 0.0230(17) 0.0220(15) 0.0269(18) 0.0021(12) -0.0019(13) -0.0049(12)
C72 0.0253(16) 0.0237(15) 0.0277(16) -0.0026(13) 0.0003(13) 0.0018(13)
C73 0.0215(15) 0.0282(16) 0.0191(14) -0.0037(12) -0.0078(12) -0.0002(13)
N11 0.0156(13) 0.0201(12) 0.0239(14) 0.0008(10) 0.0010(10) 0.0000(10)
N12 0.0191(13) 0.0174(12) 0.0166(13) -0.0007(9) 0.0005(10) 0.0008(9)
N21 0.0211(13) 0.0265(13) 0.0162(12) 0.0018(10) -0.0042(10) -0.0008(10)
N22 0.0208(12) 0.0182(12) 0.0173(12) -0.0008(9) -0.0019(10) 0.0006(10)
N31 0.0237(15) 0.0339(16) 0.0499(18) 0.0038(14) -0.0033(13) -0.0006(12)
N32 0.0249(14) 0.0263(14) 0.0259(14) 0.0025(11) -0.0018(11) -0.0031(11)
N41 0.0252(14) 0.0271(14) 0.0320(15) 0.0023(12) -0.0022(12) 0.0040(12)
N42 0.0244(13) 0.0179(12) 0.0232(13) 0.0042(10) 0.0004(10) 0.0014(10)
N51 0.0281(15) 0.0283(14) 0.0315(15) 0.0009(12) 0.0005(12) 0.0045(12)
N52 0.0260(14) 0.0219(13) 0.0254(14) -0.0048(10) 0.0076(11) -0.0023(11)
N61 0.0262(16) 0.0265(14) 0.0318(16) -0.0018(11) 0.0077(13) -0.0050(11)
N62 0.0268(14) 0.0267(13) 0.0187(13) -0.0001(10) 0.0023(10) -0.0025(11)
O71 0.0472(17) 0.0389(14) 0.0243(14) 0.0043(10) -0.0080(12) -0.0109(11)
O72 0.0286(13) 0.0327(13) 0.0467(15) -0.0023(11) -0.0024(11) -0.0083(11)
O73 0.0404(14) 0.0323(13) 0.0347(13) -0.0119(10) -0.0155(11) 0.0098(11)

loop_
_atom_type_symbol
_atom_type_description
_atom_type_scat_dispersion_real
_atom_type_scat_dispersion_imag
_atom_type_scat_source
C C 0.0033 0.0016 'International Tables Vol C Tables 4.2.6.8 and 6.1.1.4'
H H 0.0000 0.0000 'International Tables Vol C Tables 4.2.6.8 and 6.1.1.4'
N N 0.0061 0.0033 'International Tables Vol C Tables 4.2.6.8 and 6.1.1.4'
O O 0.0106 0.0060 'International Tables Vol C Tables 4.2.6.8 and 6.1.1.4'
Br Br -0.2901 2.4595 'International Tables Vol C Tables 4.2.6.8 and 6.1.1.4'
Re Re -1.0185 7.2310 'International Tables Vol C Tables 4.2.6.8 and 6.1.1.4'

loop_
_geom_angle_atom_site_label_1
_geom_angle_atom_site_label_2
_geom_angle_atom_site_label_3
_geom_angle
C73 Re1 C72 85.81(13)
C73 Re1 C71 86.63(13)
C72 Re1 C71 91.17(13)
C73 Re1 N11 96.30(11)
C72 Re1 N11 91.36(12)
C71 Re1 N11 176.26(10)
C73 Re1 N21 98.05(11)
C72 Re1 N21 174.21(11)
C71 Re1 N21 93.35(11)
N11 Re1 N21 83.96(9)
C73 Re1 Br1 176.68(8)
C72 Re1 Br1 92.41(9)
C71 Re1 Br1 90.60(9)
N11 Re1 Br1 86.54(6)
N21 Re1 Br1 83.93(7)
N22 C1 N12 110.3(2)
N22 C1 C4 112.0(2)
N12 C1 C4 111.5(2)
N22 C1 H1 107.6
N12 C1 H1 107.6
C4 C1 H1 107.6
N32 C2 N42 109.1(2)
N32 C2 C6 111.7(2)
N42 C2 C6 112.4(2)
N32 C2 H2 107.8
N42 C2 H2 107.8
C6 C2 H2 107.8
N52 C3 N62 110.0(2)
N52 C3 C8 112.9(2)
N62 C3 C8 112.5(2)
N52 C3 H3 107.0
N62 C3 H3 107.0
C8 C3 H3 107.0
C5 C4 C9 120.4(3)
C5 C4 C1 119.9(3)
C9 C4 C1 119.7(2)
C4 C5 C6 119.5(3)
C4 C5 H5 120.3
C6 C5 H5 120.3
C7 C6 C5 120.0(3)
C7 C6 C2 119.0(3)
C5 C6 C2 120.8(3)
C6 C7 C8 120.0(3)
C6 C7 H7 120.0
C8 C7 H7 120.0
C9 C8 C7 120.0(3)
C9 C8 C3 120.6(3)
C7 C8 C3 118.8(3)
C8 C9 C4 120.0(3)
C8 C9 H9 120.0
C4 C9 H9 120.0
N12 C11 C12 107.1(3)
N12 C11 H11 126.4
C12 C11 H11 126.4
C11 C12 C13 105.6(3)
C11 C12 H12 127.2
C13 C12 H12 127.2
N11 C13 C12 111.1(3)
N11 C13 H13 124.5
C12 C13 H13 124.5
N22 C21 C22 108.0(3)
N22 C21 H21 126.0
C22 C21 H21 126.0
C21 C22 C23 104.7(3)
C21 C22 H22 127.6
C23 C22 H22 127.6
N21 C23 C22 111.6(3)
N21 C23 H23 124.2
C22 C23 H23 124.2
N32 C31 C32 107.5(3)
N32 C31 H31 126.2
C32 C31 H31 126.2
C31 C32 C33 104.6(3)
C31 C32 H32 127.7
C33 C32 H32 127.7
N31 C33 C32 112.4(4)
N31 C33 H33 123.8
C32 C33 H33 123.8
N42 C41 C42 106.9(3)
N42 C41 H41 126.5
C42 C41 H41 126.5
C41 C42 C43 104.4(3)
C41 C42 H42 127.8
C43 C42 H42 127.8
N41 C43 C42 112.7(3)
N41 C43 H43 123.6
C42 C43 H43 123.6
N52 C51 C52 106.4(3)
N52 C51 H51 126.8
C52 C51 H51 126.8
C51 C52 C53 105.2(3)
C51 C52 H52 127.4
C53 C52 H52 127.4
N51 C53 C52 112.2(3)
N51 C53 H53 123.9
C52 C53 H53 123.9
N62 C61 C62 106.7(3)
N62 C61 H61 126.7
C62 C61 H61 126.7
C61 C62 C63 104.9(3)
C61 C62 H62 127.5
C63 C62 H62 127.5
N61 C63 C62 112.0(3)
N61 C63 H63 124.0
C62 C63 H63 124.0
O71 C71 Re1 178.3(3)
O72 C72 Re1 178.6(3)
O73 C73 Re1 173.1(2)
C13 N11 N12 105.2(3)
C13 N11 Re1 128.7(2)
N12 N11 Re1 125.46(19)
C11 N12 N11 111.1(3)
C11 N12 C1 126.2(3)
N11 N12 C1 121.6(2)
C23 N21 N22 104.7(2)
C23 N21 Re1 128.54(19)
N22 N21 Re1 125.85(18)
C21 N22 N21 110.9(2)
C21 N22 C1 126.7(2)
N21 N22 C1 121.3(2)
C33 N31 N32 103.6(3)
C31 N32 N31 111.9(3)
C31 N32 C2 127.0(3)
N31 N32 C2 120.5(3)
C43 N41 N42 103.8(3)
C41 N42 N41 112.2(3)
C41 N42 C2 129.5(3)
N41 N42 C2 118.0(2)
C53 N51 N52 103.3(3)
N51 N52 C51 112.8(3)
N51 N52 C3 121.5(2)
C51 N52 C3 125.5(3)
C63 N61 N62 103.7(3)
C61 N62 N61 112.8(3)
C61 N62 C3 125.6(3)
N61 N62 C3 120.8(2)

loop_
_geom_bond_atom_site_label_1
_geom_bond_atom_site_label_2
_geom_bond_distance
Re1 C73 1.901(3)
Re1 C72 1.914(3)
Re1 C71 1.915(4)
Re1 N11 2.175(3)
Re1 N21 2.178(2)
Re1 Br1 2.6440(3)
C1 N22 1.450(3)
C1 N12 1.454(4)
C1 C4 1.528(4)
C1 H1 1.0000
C2 N32 1.454(4)
C2 N42 1.466(4)
C2 C6 1.517(4)
C2 H2 1.0000
C3 N52 1.447(4)
C3 N62 1.460(4)
C3 C8 1.519(4)
C3 H3 1.0000
C4 C5 1.383(4)
C4 C9 1.393(4)
C5 C6 1.399(4)
C5 H5 0.9500
C6 C7 1.386(4)
C7 C8 1.393(4)
C7 H7 0.9500
C8 C9 1.381(4)
C9 H9 0.9500
C11 N12 1.351(4)
C11 C12 1.369(5)
C11 H11 0.9500
C12 C13 1.395(4)
C12 H12 0.9500
C13 N11 1.329(4)
C13 H13 0.9500
C21 N22 1.345(4)
C21 C22 1.360(4)
C21 H21 0.9500
C22 C23 1.396(4)
C22 H22 0.9500
C23 N21 1.328(4)
C23 H23 0.9500
C31 N32 1.354(4)
C31 C32 1.355(6)
C31 H31 0.9500
C32 C33 1.395(5)
C32 H32 0.9500
C33 N31 1.335(4)
C33 H33 0.9500
C41 N42 1.352(4)
C41 C42 1.371(4)
C41 H41 0.9500
C42 C43 1.391(5)
C42 H42 0.9500
C43 N41 1.328(4)
C43 H43 0.9500
C51 N52 1.349(4)
C51 C52 1.362(6)
C51 H51 0.9500
C52 C53 1.380(5)
C52 H52 0.9500
C53 N51 1.340(4)
C53 H53 0.9500
C61 N62 1.351(4)
C61 C62 1.362(5)
C61 H61 0.9500
C62 C63 1.399(6)
C62 H62 0.9500
C63 N61 1.333(4)
C63 H63 0.9500
C71 O71 1.153(4)
C72 O72 1.151(4)
C73 O73 1.150(4)
N11 N12 1.368(4)
N21 N22 1.364(3)
N31 N32 1.358(4)
N41 N42 1.354(3)
N51 N52 1.347(4)
N61 N62 1.351(4)

loop_
_geom_torsion_atom_site_label_1
_geom_torsion_atom_site_label_2
_geom_torsion_atom_site_label_3
_geom_torsion_atom_site_label_4
_geom_torsion
N22 C1 C4 C5 156.2(3)
N12 C1 C4 C5 32.0(3)
N22 C1 C4 C9 -22.3(3)
N12 C1 C4 C9 -146.5(3)
C9 C4 C5 C6 1.2(4)
C1 C4 C5 C6 -177.3(2)
C4 C5 C6 C7 -1.3(4)
C4 C5 C6 C2 173.5(2)
N32 C2 C6 C7 105.6(3)
N42 C2 C6 C7 -131.4(3)
N32 C2 C6 C5 -69.3(3)
N42 C2 C6 C5 53.7(3)
C5 C6 C7 C8 0.7(4)
C2 C6 C7 C8 -174.2(2)
C6 C7 C8 C9 0.0(4)
C6 C7 C8 C3 171.3(3)
N52 C3 C8 C9 -124.0(3)
N62 C3 C8 C9 1.2(4)
N52 C3 C8 C7 64.8(3)
N62 C3 C8 C7 -170.0(2)
C7 C8 C9 C4 -0.1(4)
C3 C8 C9 C4 -171.2(3)
C5 C4 C9 C8 -0.6(4)
C1 C4 C9 C8 177.9(2)
N12 C11 C12 C13 -0.8(3)
C11 C12 C13 N11 0.0(4)
N22 C21 C22 C23 1.0(4)
C21 C22 C23 N21 0.3(4)
N32 C31 C32 C33 0.2(4)
C31 C32 C33 N31 0.3(5)
N42 C41 C42 C43 0.2(4)
C41 C42 C43 N41 -0.8(4)
N52 C51 C52 C53 0.5(4)
C51 C52 C53 N51 0.5(4)
N62 C61 C62 C63 1.1(4)
C61 C62 C63 N61 -0.4(5)
C12 C13 N11 N12 0.7(3)
C12 C13 N11 Re1 171.5(2)
C73 Re1 N11 C13 108.5(3)
C72 Re1 N11 C13 22.5(3)
N21 Re1 N11 C13 -154.1(3)
Br1 Re1 N11 C13 -69.8(3)
C73 Re1 N11 N12 -82.4(2)
C72 Re1 N11 N12 -168.4(2)
N21 Re1 N11 N12 15.0(2)
Br1 Re1 N11 N12 99.3(2)
C12 C11 N12 N11 1.2(3)
C12 C11 N12 C1 168.8(3)
C13 N11 N12 C11 -1.2(3)
Re1 N11 N12 C11 -172.41(18)
C13 N11 N12 C1 -169.4(2)
Re1 N11 N12 C1 19.3(3)
N22 C1 N12 C11 132.3(3)
C4 C1 N12 C11 -102.6(3)
N22 C1 N12 N11 -61.3(3)
C4 C1 N12 N11 63.8(3)
C22 C23 N21 N22 -1.4(3)
C22 C23 N21 Re1 -171.0(2)
C73 Re1 N21 C23 -112.1(3)
C71 Re1 N21 C23 -25.0(3)
N11 Re1 N21 C23 152.4(3)
Br1 Re1 N21 C23 65.3(3)
C73 Re1 N21 N22 80.4(2)
C71 Re1 N21 N22 167.4(2)
N11 Re1 N21 N22 -15.2(2)
Br1 Re1 N21 N22 -102.3(2)
C22 C21 N22 N21 -1.9(3)
C22 C21 N22 C1 -169.9(3)
C23 N21 N22 C21 2.0(3)
Re1 N21 N22 C21 171.99(19)
C23 N21 N22 C1 170.7(3)
Re1 N21 N22 C1 -19.3(3)
N12 C1 N22 C21 -132.0(3)
C4 C1 N22 C21 103.1(3)
N12 C1 N22 N21 61.2(3)
C4 C1 N22 N21 -63.7(3)
C32 C33 N31 N32 -0.7(4)
C32 C31 N32 N31 -0.7(4)
C32 C31 N32 C2 -172.1(3)
C33 N31 N32 C31 0.8(4)
C33 N31 N32 C2 172.9(3)
N42 C2 N32 C31 95.6(4)
C6 C2 N32 C31 -139.6(3)
N42 C2 N32 N31 -75.2(3)
C6 C2 N32 N31 49.6(4)
C42 C43 N41 N42 1.0(4)
C42 C41 N42 N41 0.5(4)
C42 C41 N42 C2 173.8(3)
C43 N41 N42 C41 -0.9(3)
C43 N41 N42 C2 -175.1(3)
N32 C2 N42 C41 41.1(4)
C6 C2 N42 C41 -83.4(4)
N32 C2 N42 N41 -145.9(3)
C6 C2 N42 N41 89.6(3)
C52 C53 N51 N52 -1.2(4)
C53 N51 N52 C51 1.5(4)
C53 N51 N52 C3 176.1(3)
C52 C51 N52 N51 -1.3(4)
C52 C51 N52 C3 -175.6(3)
N62 C3 N52 N51 -99.9(3)
C8 C3 N52 N51 26.7(4)
N62 C3 N52 C51 74.0(4)
C8 C3 N52 C51 -159.5(3)
C62 C63 N61 N62 -0.5(4)
C62 C61 N62 N61 -1.6(4)
C62 C61 N62 C3 -170.7(3)
C63 N61 N62 C61 1.3(4)
C63 N61 N62 C3 171.0(3)
N52 C3 N62 C61 -136.4(3)
C8 C3 N62 C61 96.8(4)
N52 C3 N62 N61 55.2(3)
C8 C3 N62 N61 -71.5(3)
